data_2218899
loop_
_publ_author_name
'Teng, Lei'
'Wang, Zhiguo'

_publ_section_title
;
 A polymorph of terephthalaldehyde
;
_journal_coeditor_code BQ2093
_journal_issue 8
_journal_name_full 'Acta Crystallographica Section E'
_journal_page_first o1562
_journal_paper_doi 10.1107/S1600536808022381
_journal_volume 64
_journal_year 2008
_chemical_formula_iupac 'C8 H6 O2'
_chemical_formula_moiety 'C8 H6 O2'
_chemical_formula_sum 'C8 H6 O2'
_chemical_formula_weight 134.13
_chemical_name_systematic
;
terephthalaldehyde
;
_space_group_IT_number 29
_symmetry_cell_setting orthorhombic
_symmetry_space_group_name_Hall 'P 2c -2ac'
_symmetry_space_group_name_H-M 'P c a 21'
_atom_sites_solution_hydrogens geom
_atom_sites_solution_primary direct
_atom_sites_solution_secondary difmap
_audit_creation_method SHELXL-97
_cell_angle_alpha 90.00
_cell_angle_beta 90.00
_cell_angle_gamma 90.00
_cell_formula_units_Z 4
_cell_length_a 12.8811(5)
_cell_length_b 3.8933(3)
_cell_length_c 13.3202(9)
_cell_measurement_reflns_used 1070
_cell_measurement_temperature 295(2)
_cell_measurement_theta_max 23.49
_cell_measurement_theta_min 3.06
_cell_volume 668.01(7)
_computing_cell_refinement 'SAINT (Bruker, 2001)'
_computing_data_collection 'SMART (Bruker, 2001)'
_computing_data_reduction 'SAINT (Bruker, 2001)'
_computing_molecular_graphics 'SHELXTL (Sheldrick, 2008)'
_computing_publication_material 'SHELXTL (Sheldrick, 2008)'
_computing_structure_refinement 'SHELXL97 (Sheldrick, 2008)'
_computing_structure_solution 'SHELXS97 (Sheldrick, 2008)'
_diffrn_ambient_temperature 295(2)
_diffrn_measured_fraction_theta_full 0.997
_diffrn_measured_fraction_theta_max 0.997
_diffrn_measurement_device_type 'Bruker SMART 4K CCD area-detector'
_diffrn_measurement_method '\f and \w'
_diffrn_radiation_monochromator graphite
_diffrn_radiation_source 'fine-focus sealed tube'
_diffrn_radiation_type MoK\a
_diffrn_radiation_wavelength 0.71073
_diffrn_reflns_av_R_equivalents 0.0297
_diffrn_reflns_av_sigmaI/netI 0.0189
_diffrn_reflns_limit_h_max 12
_diffrn_reflns_limit_h_min -15
_diffrn_reflns_limit_k_max 4
_diffrn_reflns_limit_k_min -4
_diffrn_reflns_limit_l_max 15
_diffrn_reflns_limit_l_min -16
_diffrn_reflns_number 3959
_diffrn_reflns_theta_full 25.50
_diffrn_reflns_theta_max 25.50
_diffrn_reflns_theta_min 3.06
_exptl_absorpt_coefficient_mu 0.096
_exptl_absorpt_correction_type none
_exptl_crystal_colour colorless
_exptl_crystal_density_diffrn 1.334
_exptl_crystal_density_method 'not measured'
_exptl_crystal_description block
_exptl_crystal_F_000 280
_exptl_crystal_size_max 0.20
_exptl_crystal_size_mid 0.10
_exptl_crystal_size_min 0.10
_refine_diff_density_max 0.163
_refine_diff_density_min -0.100
_refine_ls_extinction_method none
_refine_ls_goodness_of_fit_ref 1.044
_refine_ls_hydrogen_treatment constr
_refine_ls_matrix_type full
_refine_ls_number_parameters 91
_refine_ls_number_reflns 653
_refine_ls_number_restraints 1
_refine_ls_restrained_S_all 1.043
_refine_ls_R_factor_all 0.0498
_refine_ls_R_factor_gt 0.0424
_refine_ls_shift/su_max 0.014
_refine_ls_shift/su_mean 0.002
_refine_ls_structure_factor_coef Fsqd
_refine_ls_weighting_details 'calc w=1/[\s^2^(Fo^2^)+(0.0755P)^2^+0.0133P] where P=(Fo^2^+2Fc^2^)/3'
_refine_ls_weighting_scheme calc
_refine_ls_wR_factor_gt 0.1076
_refine_ls_wR_factor_ref 0.1120
_reflns_number_gt 563
_reflns_number_total 653
_reflns_threshold_expression I>2\s(I)
_cod_data_source_file bq2093.cif
_cod_data_source_block I
_cod_original_sg_symbol_H-M 'P ca 21'
_cod_database_code 2218899
_cod_database_fobs_code 2218899

loop_
_symmetry_equiv_pos_as_xyz
'x, y, z'
'-x, -y, z+1/2'
'x+1/2, -y, z'
'-x+1/2, y, z+1/2'

loop_
_atom_site_type_symbol
_atom_site_label
_atom_site_fract_x
_atom_site_fract_y
_atom_site_fract_z
_atom_site_U_iso_or_equiv
_atom_site_adp_type
_atom_site_calc_flag
_atom_site_refinement_flags
_atom_site_occupancy
C C1 0.8164(2) 0.3463(7) 0.2145(2) 0.0509(7) Uani d . 1
C C2 0.9236(2) 0.3850(7) 0.2147(3) 0.0545(7) Uani d . 1
H H2 0.9566 0.4847 0.1599 0.065 Uiso calc R 1
C C3 0.9315(2) 0.1279(7) 0.3776(2) 0.0515(7) Uani d . 1
C C4 0.8239(2) 0.0894(7) 0.3770(3) 0.0547(7) Uani d . 1
H H4 0.7907 -0.0106 0.4316 0.066 Uiso calc R 1
C C5 0.7668(2) 0.1993(6) 0.2955(3) 0.0543(7) Uani d . 1
H H5 0.6950 0.1744 0.2953 0.065 Uiso calc R 1
C C6 0.9805(2) 0.2776(7) 0.2951(3) 0.0547(6) Uani d . 1
H H6 1.0523 0.3040 0.2949 0.066 Uiso calc R 1
C C7 0.7563(4) 0.4635(8) 0.1269(4) 0.0707(10) Uani d . 1
H H7 0.7934 0.5547 0.0733 0.085 Uiso calc R 1
C C8 0.9916(3) 0.0084(8) 0.4657(4) 0.0627(9) Uani d . 1
H H8 0.9550 -0.0874 0.5190 0.075 Uiso calc R 1
O O1 0.6637(2) 0.4514(7) 0.1187(3) 0.0930(10) Uani d . 1
O O2 1.0834(2) 0.0266(7) 0.4731(4) 0.0876(9) Uani d . 1

loop_
_atom_site_aniso_label
_atom_site_aniso_U_11
_atom_site_aniso_U_22
_atom_site_aniso_U_33
_atom_site_aniso_U_12
_atom_site_aniso_U_13
_atom_site_aniso_U_23
C1 0.0535(16) 0.0494(14) 0.0498(17) 0.0041(11) 0.0057(14) -0.0068(13)
C2 0.0564(18) 0.0551(15) 0.0520(17) 0.0022(13) 0.0123(15) 0.0015(15)
C3 0.0547(16) 0.0509(14) 0.0490(17) -0.0008(12) 0.0064(15) -0.0078(13)
C4 0.0593(19) 0.0573(14) 0.0476(17) -0.0067(14) 0.0140(16) 0.0002(14)
C5 0.0463(13) 0.0570(14) 0.0595(15) -0.0016(12) 0.0102(17) -0.0083(14)
C6 0.0448(13) 0.0582(14) 0.0610(15) -0.0003(12) 0.0043(18) -0.0008(14)
C7 0.071(2) 0.077(2) 0.063(3) 0.0121(16) -0.006(2) -0.0016(18)
C8 0.067(2) 0.0704(19) 0.0508(19) 0.0030(13) 0.009(2) 0.0003(14)
O1 0.075(2) 0.129(2) 0.075(2) 0.0162(14) -0.0158(19) -0.0026(18)
O2 0.0617(17) 0.125(2) 0.0761(19) 0.0064(12) -0.0077(16) 0.0074(15)

loop_
_atom_type_symbol
_atom_type_description
_atom_type_scat_dispersion_real
_atom_type_scat_dispersion_imag
_atom_type_scat_source
C C 0.0033 0.0000 'International Tables Vol C Tables 4.2.6.8 and 6.1.1.4'
H H 0.0000 0.0000 'International Tables Vol C Tables 4.2.6.8 and 6.1.1.4'
O O 0.0106 0.0000 'International Tables Vol C Tables 4.2.6.8 and 6.1.1.4'

loop_
_geom_angle_atom_site_label_1
_geom_angle_atom_site_label_2
_geom_angle_atom_site_label_3
_geom_angle
C5 C1 C2 120.2(3)
C5 C1 C7 120.4(3)
C2 C1 C7 119.4(3)
C6 C2 C1 120.2(3)
C6 C2 H2 119.9
C1 C2 H2 119.9
C4 C3 C6 119.4(3)
C4 C3 C8 119.4(3)
C6 C3 C8 121.2(3)
C5 C4 C3 120.1(3)
C5 C4 H4 120.0
C3 C4 H4 120.0
C1 C5 C4 119.9(3)
C1 C5 H5 120.1
C4 C5 H5 120.1
C2 C6 C3 120.2(2)
C2 C6 H6 119.9
C3 C6 H6 119.9
O1 C7 C1 125.6(5)
O1 C7 H7 117.2
C1 C7 H7 117.2
O2 C8 C3 124.5(4)
O2 C8 H8 117.7
C3 C8 H8 117.7

loop_
_geom_bond_atom_site_label_1
_geom_bond_atom_site_label_2
_geom_bond_distance
C1 C5 1.378(4)
C1 C2 1.389(4)
C1 C7 1.473(6)
C2 C6 1.363(5)
C2 H2 0.9300
C3 C4 1.393(4)
C3 C6 1.395(4)
C3 C8 1.482(6)
C4 C5 1.379(5)
C4 H4 0.9300
C5 H5 0.9300
C6 H6 0.9300
C7 O1 1.199(5)
C7 H7 0.9300
C8 O2 1.188(4)
C8 H8 0.9300

loop_
_geom_torsion_atom_site_label_1
_geom_torsion_atom_site_label_2
_geom_torsion_atom_site_label_3
_geom_torsion_atom_site_label_4
_geom_torsion
C5 C1 C2 C6 0.1(4)
C7 C1 C2 C6 -179.9(3)
C6 C3 C4 C5 -0.2(4)
C8 C3 C4 C5 180.0(3)
C2 C1 C5 C4 -0.2(4)
C7 C1 C5 C4 179.7(3)
C3 C4 C5 C1 0.2(4)
C1 C2 C6 C3 0.0(4)
C4 C3 C6 C2 0.0(4)
C8 C3 C6 C2 179.9(3)
C5 C1 C7 O1 1.8(5)
C2 C1 C7 O1 -178.2(3)
C4 C3 C8 O2 179.2(3)
C6 C3 C8 O2 -0.6(5)

loop_
_cod_related_entry_id
_cod_related_entry_database
_cod_related_entry_code
1 ChemSpider 11673
